data_7251792
loop_
_publ_author_name
'Konno, Ryunosuke'
'Fujita, Manami'
'Maekawa, Rima'
'Masu, Hyuma'
'Katagiri, Kosuke'

_publ_section_title
;
 Preparation of phosphine oxides with anthrylphenyl, pyrenylphenyl,
 anthrylethynyl, and pyrenylethynyl groups: luminescence properties and
 conformational polymorphs
;
_journal_issue 15
_journal_name_full CrystEngComm
_journal_page_first 2455
_journal_page_last 2467
_journal_paper_doi 10.1039/D5CE00837A
_journal_volume 28
_journal_year 2026
_chemical_formula_moiety 'C28 H19 O P'
_chemical_formula_sum 'C28 H19 O P'
_chemical_formula_weight 402.40
_space_group_crystal_system triclinic
_space_group_IT_number 2
_space_group_name_Hall '-P 1'
_space_group_name_H-M_alt 'P -1'
_atom_sites_solution_hydrogens geom
_atom_sites_solution_primary direct
_audit_creation_date 2024-01-12
_audit_creation_method
;
Olex2 1.2
(compiled 2016.02.19 svn.r3266 for OlexSys, GUI svn.r5155)
;
_audit_update_record
;
2025-03-19 deposited with the CCDC.	2026-03-11 downloaded from the CCDC.
;
_cell_angle_alpha 109.508(5)
_cell_angle_beta 99.186(7)
_cell_angle_gamma 93.455(6)
_cell_formula_units_Z 2
_cell_length_a 9.8161(8)
_cell_length_b 10.1226(5)
_cell_length_c 11.6958(9)
_cell_measurement_reflns_used 4012
_cell_measurement_temperature 298
_cell_measurement_theta_max 76.5460
_cell_measurement_theta_min 4.0610
_cell_volume 1073.30(14)
_computing_cell_refinement 'CrysAlisPro 1.171.39.46 (Rigaku OD, 2018)'
_computing_data_collection 'CrysAlisPro 1.171.39.46 (Rigaku OD, 2018)'
_computing_data_reduction 'CrysAlisPro 1.171.39.46 (Rigaku OD, 2018)'
_computing_molecular_graphics 'Olex2 (Dolomanov et al., 2009)'
_computing_publication_material 'Olex2 (Dolomanov et al., 2009)'
_computing_structure_refinement 'ShelXL (Sheldrick, 2015)'
_computing_structure_solution 'ShelXT (Sheldrick, 2015)'
_diffrn_ambient_temperature 298
_diffrn_detector 'CCD plate'
_diffrn_measured_fraction_theta_full 0.969
_diffrn_measured_fraction_theta_max 0.866
_diffrn_measurement_details
;
List of Runs (angles in degrees, time in seconds):

  # Type    Start    End  Width  t~exp~   \w     \q     \k     \f   Frames
#--------------------------------------------------------------------------
  1  \w     30.00  85.00   0.50    0.50    --    0.00  37.00 120.00  110
  2  \w    -87.00 -60.00   0.50    0.50    --    0.00 -57.00 169.00   54
  3  \w    -77.00  27.00   0.50    0.50    --    0.00 -37.00-150.00  208
  4  \w    -27.00  17.00   0.50    0.50    --    0.00  37.00 120.00   88
  5  \w    -89.00 -17.00   0.50    0.50    --    0.00 -57.00 150.00  144
  6  \w     99.00 186.00   0.50    1.39    --  101.00  30.00-120.00  174
  7  \w     12.00 113.00   0.50    1.39    --  101.00 -82.00 -60.00  202
  8  \w     96.00 190.00   0.50    1.39    --  101.00  45.00  90.00  188
  9  \w    103.00 129.00   0.50    1.39    --  101.00 -82.00-150.00   52
 10  \w     51.00 100.00   0.50    1.39    --  101.00 -82.00-150.00   98
 11  \w     76.00 102.00   0.50    1.39    --  101.00 -82.00 150.00   52
 12  \w    116.00 190.00   0.50    1.39    --  101.00  45.00 120.00  148
 13  \w    114.00 186.00   0.50    1.39    --  101.00  45.00-180.00  144
 14  \w     37.00 111.00   0.50    1.39    --  101.00 -61.00-150.00  148
 15  \w     23.00 131.00   0.50    1.39    --  101.00 -82.00  90.00  216
 16  \w     53.00 126.00   0.50    1.39    --  101.00 -61.00  60.00  146
 17  \w     75.00 134.00   0.50    1.39    --  101.00  45.00-150.00  118
 18  \w    140.00 171.00   0.50    1.39    --  101.00  45.00-150.00   62
 19  \w     19.00  44.00   0.50    1.39    --  101.00 -82.00 150.00   50
 20  \w     76.00 115.00   0.50    1.39    --  101.00 -82.00 -30.00   78
 21  \w     19.00 116.00   0.50    1.39    --  101.00 -61.00 -30.00  194
;
_diffrn_measurement_device 'four-circle diffractometer'
_diffrn_measurement_device_type 'XtaLAB AFC12 (RINC): Kappa dual home/near'
_diffrn_measurement_method '\w scans'
_diffrn_orient_matrix_type 'CrysAlisPro convention (1999,Acta A55,543-557)'
_diffrn_orient_matrix_UB_11 0.1260722000
_diffrn_orient_matrix_UB_12 0.1152037000
_diffrn_orient_matrix_UB_13 0.0484959000
_diffrn_orient_matrix_UB_21 -0.0845445000
_diffrn_orient_matrix_UB_22 0.0999706000
_diffrn_orient_matrix_UB_23 0.0838766000
_diffrn_orient_matrix_UB_31 0.0511395000
_diffrn_orient_matrix_UB_32 -0.0565416000
_diffrn_orient_matrix_UB_33 0.1043077000
_diffrn_radiation_monochromator mirror
_diffrn_radiation_probe x-ray
_diffrn_radiation_type CuK\a
_diffrn_radiation_wavelength 1.54184
_diffrn_reflns_av_R_equivalents 0.0541
_diffrn_reflns_av_unetI/netI 0.0553
_diffrn_reflns_Laue_measured_fraction_full 0.969
_diffrn_reflns_Laue_measured_fraction_max 0.866
_diffrn_reflns_limit_h_max 12
_diffrn_reflns_limit_h_min -10
_diffrn_reflns_limit_k_max 12
_diffrn_reflns_limit_k_min -12
_diffrn_reflns_limit_l_max 14
_diffrn_reflns_limit_l_min -13
_diffrn_reflns_number 9155
_diffrn_reflns_point_group_measured_fraction_full 0.969
_diffrn_reflns_point_group_measured_fraction_max 0.866
_diffrn_reflns_theta_full 67.684
_diffrn_reflns_theta_max 89.419
_diffrn_reflns_theta_min 4.085
_diffrn_source 'micro-focus sealed X-ray tube'
_diffrn_source_type 'Rigaku (Cu) X-ray Source'
_exptl_absorpt_coefficient_mu 1.251
_exptl_absorpt_correction_T_max 1.00000
_exptl_absorpt_correction_T_min 0.50232
_exptl_absorpt_correction_type multi-scan
_exptl_absorpt_process_details
;
CrysAlisPro 1.171.39.46 (Rigaku Oxford Diffraction, 2018)
Empirical absorption correction using spherical harmonics,
 implemented in SCALE3 ABSPACK scaling algorithm.
;
_exptl_crystal_colour 'clear yellow'
_exptl_crystal_colour_lustre clear
_exptl_crystal_colour_primary yellow
_exptl_crystal_density_diffrn 1.245
_exptl_crystal_description prism
_exptl_crystal_F_000 420
_exptl_crystal_size_max 0.15
_exptl_crystal_size_mid 0.1
_exptl_crystal_size_min 0.07
_refine_diff_density_max 0.389
_refine_diff_density_min -0.698
_refine_diff_density_rms 0.080
_refine_ls_extinction_method none
_refine_ls_goodness_of_fit_ref 1.184
_refine_ls_hydrogen_treatment constr
_refine_ls_matrix_type full
_refine_ls_number_parameters 271
_refine_ls_number_reflns 4252
_refine_ls_number_restraints 0
_refine_ls_restrained_S_all 1.184
_refine_ls_R_factor_all 0.1137
_refine_ls_R_factor_gt 0.0809
_refine_ls_shift/su_max 0.000
_refine_ls_shift/su_mean 0.000
_refine_ls_structure_factor_coef Fsqd
_refine_ls_weighting_details 'w=1/[\s^2^(Fo^2^)+(0.2000P)^2^] where P=(Fo^2^+2Fc^2^)/3'
_refine_ls_weighting_scheme calc
_refine_ls_wR_factor_gt 0.2471
_refine_ls_wR_factor_ref 0.3249
_reflns_Friedel_coverage 0.000
_reflns_number_gt 2808
_reflns_number_total 4252
_reflns_threshold_expression 'I > 2\s(I)'
_cod_data_source_file d5ce00837a2.cif
_cod_data_source_block exp_1478
_cod_depositor_comments 'Adding full bibliography for 7251788--7251793.cif.'
_cod_original_cell_volume 1073.31(13)
_cod_database_code 7251792
_chemical_oxdiff_formula C28H19OP
_shelx_space_group_comment
;
The symmetry employed for this shelxl refinement is uniquely defined
by the following loop, which should always be used as a source of
symmetry information in preference to the above space-group names.
They are only intended as comments.
;
_reflns_odcompleteness_completeness 96.74
_reflns_odcompleteness_iscentric 1
_reflns_odcompleteness_theta 68.13
_olex2_refinement_description
;
1. Fixed Uiso
 At 1.2 times of:
  All C(H) groups
2.a Aromatic/amide H refined with riding coordinates:
 C22(H22), C15(H15), C28(H28), C18(H18), C21(H21), C5(H5), C10(H10), C20(H20),
 C24(H24), C19(H19), C8(H8), C26(H26), C27(H27), C25(H25), C6(H6), C13(H13),
 C14(H14), C12(H12), C7(H7)
;
_shelx_shelxl_version_number 2014/7
_olex2_exptl_crystal_mounting_method loop
_olex2_submission_special_instructions 'No special instructions were received'
_oxdiff_exptl_absorpt_empirical_details
;
Empirical correction (ABSPACK) includes:
- Absorption correction using spherical harmonics
- Frame scaling
;
_oxdiff_exptl_absorpt_empirical_full_max 2.814
_oxdiff_exptl_absorpt_empirical_full_min 0.402

loop_
_space_group_symop_operation_xyz
'x, y, z'
'-x, -y, -z'

loop_
_atom_site_label
_atom_site_type_symbol
_atom_site_fract_x
_atom_site_fract_y
_atom_site_fract_z
_atom_site_U_iso_or_equiv
_atom_site_adp_type
_atom_site_occupancy
_atom_site_site_symmetry_order
_atom_site_calc_flag
_atom_site_refinement_flags_posn
_atom_site_refinement_flags_adp
_atom_site_refinement_flags_occupancy
_atom_site_disorder_assembly
_atom_site_disorder_group
P1 P 0.21999(9) 0.69707(10) 0.20418(9) 0.0635(4) Uani 1 1 d . . . . .
O1 O 0.0800(3) 0.6966(3) 0.1372(3) 0.0834(9) Uani 1 1 d . . . . .
C3 C 0.1707(4) 0.6432(4) 0.5486(4) 0.0621(9) Uani 1 1 d . . . . .
C23 C 0.3357(4) 0.8500(4) 0.2216(4) 0.0639(9) Uani 1 1 d . . . . .
C16 C 0.1934(4) 0.5097(4) 0.5563(4) 0.0664(9) Uani 1 1 d . . . . .
C4 C 0.1134(4) 0.7424(4) 0.6390(4) 0.0670(9) Uani 1 1 d . . . . .
C17 C 0.3000(4) 0.5434(4) 0.1330(4) 0.0618(8) Uani 1 1 d . . . . .
C2 C 0.1991(4) 0.6742(4) 0.4432(4) 0.0650(9) Uani 1 1 d . . . . .
C22 C 0.2210(4) 0.4332(4) 0.0348(4) 0.0715(10) Uani 1 1 d . . . . .
H22 H 0.1279 0.4392 0.0080 0.086 Uiso 1 1 calc R . . . .
C9 C 0.0790(4) 0.7071(5) 0.7405(4) 0.0774(11) Uani 1 1 d . . . . .
C15 C 0.2510(5) 0.4077(5) 0.4676(5) 0.0833(12) Uani 1 1 d . . . . .
H15 H 0.2782 0.4291 0.4026 0.100 Uiso 1 1 calc R . . . .
C28 C 0.4454(4) 0.9088(4) 0.3183(4) 0.0755(11) Uani 1 1 d . . . . .
H28 H 0.4618 0.8708 0.3808 0.091 Uiso 1 1 calc R . . . .
C18 C 0.4382(4) 0.5306(5) 0.1727(4) 0.0794(11) Uani 1 1 d . . . . .
H18 H 0.4920 0.6027 0.2396 0.095 Uiso 1 1 calc R . . . .
C11 C 0.1537(4) 0.4756(5) 0.6563(4) 0.0761(11) Uani 1 1 d . . . . .
C1 C 0.2215(4) 0.6967(4) 0.3532(4) 0.0717(10) Uani 1 1 d . . . . .
C21 C 0.2797(5) 0.3158(4) -0.0228(4) 0.0803(11) Uani 1 1 d . . . . .
H21 H 0.2260 0.2421 -0.0884 0.096 Uiso 1 1 calc R . . . .
C5 C 0.0894(5) 0.8790(4) 0.6358(4) 0.0803(11) Uani 1 1 d . . . . .
H5 H 0.1114 0.9052 0.5712 0.096 Uiso 1 1 calc R . . . .
C10 C 0.0969(5) 0.5741(6) 0.7449(4) 0.0857(12) Uani 1 1 d . . . . .
H10 H 0.0703 0.5499 0.8088 0.103 Uiso 1 1 calc R . . . .
C20 C 0.4165(6) 0.3058(5) 0.0151(5) 0.0872(14) Uani 1 1 d . . . . .
H20 H 0.4561 0.2265 -0.0261 0.105 Uiso 1 1 calc R . . . .
C24 C 0.3134(5) 0.9067(5) 0.1282(5) 0.0837(13) Uani 1 1 d . . . . .
H24 H 0.2408 0.8662 0.0610 0.100 Uiso 1 1 calc R . . . .
C19 C 0.4957(5) 0.4125(5) 0.1139(5) 0.0878(13) Uani 1 1 d . . . . .
H19 H 0.5883 0.4046 0.1408 0.105 Uiso 1 1 calc R . . . .
C8 C 0.0221(5) 0.8106(7) 0.8315(5) 0.1009(16) Uani 1 1 d . . . . .
H8 H -0.0017 0.7893 0.8978 0.121 Uiso 1 1 calc R . . . .
C26 C 0.5089(6) 1.0815(5) 0.2316(6) 0.1014(17) Uani 1 1 d . . . . .
H26 H 0.5670 1.1590 0.2345 0.122 Uiso 1 1 calc R . . . .
C27 C 0.5328(5) 1.0258(5) 0.3233(5) 0.0961(15) Uani 1 1 d . . . . .
H27 H 0.6072 1.0656 0.3891 0.115 Uiso 1 1 calc R . . . .
C25 C 0.3990(6) 1.0228(6) 0.1354(6) 0.1012(16) Uani 1 1 d . . . . .
H25 H 0.3820 1.0622 0.0739 0.121 Uiso 1 1 calc R . . . .
C6 C 0.0352(5) 0.9709(5) 0.7250(5) 0.1006(16) Uani 1 1 d . . . . .
H6 H 0.0196 1.0588 0.7204 0.121 Uiso 1 1 calc R . . . .
C13 C 0.2252(6) 0.2446(6) 0.5748(7) 0.1110(19) Uani 1 1 d . . . . .
H13 H 0.2353 0.1558 0.5798 0.133 Uiso 1 1 calc R . . . .
C14 C 0.2670(6) 0.2778(5) 0.4766(6) 0.1076(17) Uani 1 1 d . . . . .
H14 H 0.3053 0.2117 0.4181 0.129 Uiso 1 1 calc R . . . .
C12 C 0.1713(6) 0.3384(6) 0.6608(6) 0.1006(16) Uani 1 1 d . . . . .
H12 H 0.1449 0.3139 0.7247 0.121 Uiso 1 1 calc R . . . .
C7 C 0.0026(6) 0.9362(7) 0.8234(6) 0.114(2) Uani 1 1 d . . . . .
H7 H -0.0333 1.0016 0.8845 0.137 Uiso 1 1 calc R . . . .

loop_
_atom_site_aniso_label
_atom_site_aniso_U_11
_atom_site_aniso_U_22
_atom_site_aniso_U_33
_atom_site_aniso_U_23
_atom_site_aniso_U_13
_atom_site_aniso_U_12
P1 0.0596(6) 0.0637(6) 0.0721(7) 0.0270(5) 0.0200(5) 0.0049(4)
O1 0.0573(16) 0.0843(18) 0.101(2) 0.0281(16) 0.0051(15) 0.0046(13)
C3 0.061(2) 0.0624(18) 0.066(2) 0.0222(16) 0.0235(17) 0.0026(15)
C23 0.069(2) 0.0600(18) 0.075(2) 0.0309(17) 0.0297(19) 0.0147(16)
C16 0.058(2) 0.067(2) 0.076(3) 0.0262(18) 0.0169(18) 0.0053(16)
C4 0.061(2) 0.066(2) 0.074(2) 0.0199(17) 0.0245(18) 0.0025(16)
C17 0.061(2) 0.0630(18) 0.069(2) 0.0311(17) 0.0199(17) 0.0013(15)
C2 0.064(2) 0.0617(18) 0.071(2) 0.0191(16) 0.0276(18) -0.0013(15)
C22 0.072(2) 0.069(2) 0.075(3) 0.0295(19) 0.012(2) 0.0003(17)
C9 0.071(2) 0.089(3) 0.071(3) 0.024(2) 0.023(2) 0.003(2)
C15 0.081(3) 0.074(2) 0.100(3) 0.028(2) 0.033(2) 0.018(2)
C28 0.078(3) 0.068(2) 0.082(3) 0.029(2) 0.017(2) -0.0038(19)
C18 0.062(2) 0.075(2) 0.099(3) 0.032(2) 0.011(2) 0.0056(18)
C11 0.067(2) 0.082(2) 0.089(3) 0.046(2) 0.009(2) -0.0015(19)
C1 0.072(2) 0.066(2) 0.083(3) 0.0274(19) 0.034(2) 0.0016(17)
C21 0.102(3) 0.060(2) 0.073(3) 0.0176(18) 0.017(2) -0.001(2)
C5 0.081(3) 0.064(2) 0.092(3) 0.016(2) 0.029(2) 0.0109(19)
C10 0.079(3) 0.111(3) 0.079(3) 0.045(3) 0.027(2) 0.001(2)
C20 0.108(4) 0.069(2) 0.106(4) 0.044(2) 0.048(3) 0.021(2)
C24 0.078(3) 0.093(3) 0.104(3) 0.060(3) 0.026(2) 0.016(2)
C19 0.078(3) 0.082(3) 0.118(4) 0.047(3) 0.031(3) 0.022(2)
C8 0.090(3) 0.126(4) 0.078(3) 0.013(3) 0.040(3) 0.007(3)
C26 0.100(4) 0.073(3) 0.151(5) 0.055(3) 0.047(4) 0.001(2)
C27 0.089(3) 0.073(3) 0.122(4) 0.031(3) 0.021(3) -0.009(2)
C25 0.106(4) 0.097(3) 0.134(5) 0.077(3) 0.038(4) 0.018(3)
C6 0.091(3) 0.078(3) 0.111(4) 0.001(3) 0.026(3) 0.019(2)
C13 0.101(4) 0.087(3) 0.160(6) 0.067(4) 0.012(4) 0.017(3)
C14 0.095(4) 0.072(3) 0.152(5) 0.032(3) 0.025(3) 0.024(2)
C12 0.099(4) 0.096(3) 0.122(4) 0.066(3) 0.008(3) 0.005(3)
C7 0.104(4) 0.119(5) 0.094(4) -0.005(3) 0.035(3) 0.025(3)

loop_
_atom_type_symbol
_atom_type_description
_atom_type_scat_dispersion_real
_atom_type_scat_dispersion_imag
_atom_type_scat_source
C C 0.0181 0.0091 'International Tables Vol C Tables 4.2.6.8 and 6.1.1.4'
H H 0.0000 0.0000 'International Tables Vol C Tables 4.2.6.8 and 6.1.1.4'
O O 0.0492 0.0322 'International Tables Vol C Tables 4.2.6.8 and 6.1.1.4'
P P 0.2955 0.4335 'International Tables Vol C Tables 4.2.6.8 and 6.1.1.4'

loop_
_geom_angle_atom_site_label_1
_geom_angle_atom_site_label_2
_geom_angle_atom_site_label_3
_geom_angle
_geom_angle_site_symmetry_1
_geom_angle_site_symmetry_3
_geom_angle_publ_flag
O1 P1 C23 112.43(18) . . ?
O1 P1 C17 113.30(18) . . ?
O1 P1 C1 113.04(19) . . ?
C17 P1 C23 107.87(15) . . ?
C1 P1 C23 105.80(19) . . ?
C1 P1 C17 103.74(18) . . ?
C16 C3 C2 119.0(3) . . ?
C4 C3 C16 121.1(3) . . ?
C4 C3 C2 119.9(3) . . ?
C28 C23 P1 123.8(3) . . ?
C28 C23 C24 119.3(4) . . ?
C24 C23 P1 116.9(3) . . ?
C3 C16 C15 122.7(4) . . ?
C3 C16 C11 118.4(4) . . ?
C15 C16 C11 118.9(4) . . ?
C3 C4 C9 119.3(4) . . ?
C3 C4 C5 123.2(4) . . ?
C5 C4 C9 117.5(4) . . ?
C22 C17 P1 118.7(3) . . ?
C22 C17 C18 118.7(4) . . ?
C18 C17 P1 122.5(3) . . ?
C1 C2 C3 178.3(4) . . ?
C17 C22 H22 119.9 . . ?
C21 C22 C17 120.1(4) . . ?
C21 C22 H22 119.9 . . ?
C4 C9 C8 118.0(4) . . ?
C10 C9 C4 119.2(4) . . ?
C10 C9 C8 122.7(5) . . ?
C16 C15 H15 119.7 . . ?
C14 C15 C16 120.7(5) . . ?
C14 C15 H15 119.7 . . ?
C23 C28 H28 119.9 . . ?
C23 C28 C27 120.2(4) . . ?
C27 C28 H28 119.9 . . ?
C17 C18 H18 119.7 . . ?
C19 C18 C17 120.5(4) . . ?
C19 C18 H18 119.7 . . ?
C16 C11 C12 118.2(5) . . ?
C10 C11 C16 120.0(4) . . ?
C10 C11 C12 121.7(5) . . ?
C2 C1 P1 166.0(4) . . ?
C22 C21 H21 119.7 . . ?
C20 C21 C22 120.6(4) . . ?
C20 C21 H21 119.7 . . ?
C4 C5 H5 119.5 . . ?
C6 C5 C4 121.0(5) . . ?
C6 C5 H5 119.5 . . ?
C9 C10 C11 121.9(4) . . ?
C9 C10 H10 119.1 . . ?
C11 C10 H10 119.1 . . ?
C21 C20 H20 119.9 . . ?
C21 C20 C19 120.1(4) . . ?
C19 C20 H20 119.9 . . ?
C23 C24 H24 120.1 . . ?
C25 C24 C23 119.8(5) . . ?
C25 C24 H24 120.1 . . ?
C18 C19 C20 119.9(4) . . ?
C18 C19 H19 120.1 . . ?
C20 C19 H19 120.1 . . ?
C9 C8 H8 119.2 . . ?
C7 C8 C9 121.6(5) . . ?
C7 C8 H8 119.2 . . ?
C27 C26 H26 120.1 . . ?
C27 C26 C25 119.8(4) . . ?
C25 C26 H26 120.1 . . ?
C28 C27 H27 120.1 . . ?
C26 C27 C28 119.9(5) . . ?
C26 C27 H27 120.1 . . ?
C24 C25 H25 119.5 . . ?
C26 C25 C24 121.0(4) . . ?
C26 C25 H25 119.5 . . ?
C5 C6 H6 119.4 . . ?
C5 C6 C7 121.1(5) . . ?
C7 C6 H6 119.4 . . ?
C14 C13 H13 119.4 . . ?
C12 C13 H13 119.4 . . ?
C12 C13 C14 121.2(5) . . ?
C15 C14 C13 119.9(5) . . ?
C15 C14 H14 120.1 . . ?
C13 C14 H14 120.1 . . ?
C11 C12 H12 119.4 . . ?
C13 C12 C11 121.1(5) . . ?
C13 C12 H12 119.4 . . ?
C8 C7 C6 120.8(5) . . ?
C8 C7 H7 119.6 . . ?
C6 C7 H7 119.6 . . ?

loop_
_geom_bond_atom_site_label_1
_geom_bond_atom_site_label_2
_geom_bond_distance
_geom_bond_site_symmetry_2
_geom_bond_publ_flag
P1 O1 1.468(3) . ?
P1 C23 1.798(4) . ?
P1 C17 1.795(4) . ?
P1 C1 1.742(4) . ?
C3 C16 1.413(5) . ?
C3 C4 1.410(5) . ?
C3 C2 1.433(5) . ?
C23 C28 1.370(6) . ?
C23 C24 1.389(5) . ?
C16 C15 1.416(5) . ?
C16 C11 1.427(5) . ?
C4 C9 1.431(5) . ?
C4 C5 1.429(5) . ?
C17 C22 1.386(5) . ?
C17 C18 1.390(5) . ?
C2 C1 1.198(5) . ?
C22 H22 0.9300 . ?
C22 C21 1.368(6) . ?
C9 C10 1.385(7) . ?
C9 C8 1.435(6) . ?
C15 H15 0.9300 . ?
C15 C14 1.369(6) . ?
C28 H28 0.9300 . ?
C28 C27 1.399(6) . ?
C18 H18 0.9300 . ?
C18 C19 1.370(6) . ?
C11 C10 1.393(6) . ?
C11 C12 1.427(6) . ?
C21 H21 0.9300 . ?
C21 C20 1.366(6) . ?
C5 H5 0.9300 . ?
C5 C6 1.351(6) . ?
C10 H10 0.9300 . ?
C20 H20 0.9300 . ?
C20 C19 1.373(7) . ?
C24 H24 0.9300 . ?
C24 C25 1.373(7) . ?
C19 H19 0.9300 . ?
C8 H8 0.9300 . ?
C8 C7 1.328(9) . ?
C26 H26 0.9300 . ?
C26 C27 1.365(7) . ?
C26 C25 1.368(8) . ?
C27 H27 0.9300 . ?
C25 H25 0.9300 . ?
C6 H6 0.9300 . ?
C6 C7 1.387(8) . ?
C13 H13 0.9300 . ?
C13 C14 1.412(8) . ?
C13 C12 1.336(8) . ?
C14 H14 0.9300 . ?
C12 H12 0.9300 . ?
C7 H7 0.9300 . ?

loop_
_geom_torsion_atom_site_label_1
_geom_torsion_atom_site_label_2
_geom_torsion_atom_site_label_3
_geom_torsion_atom_site_label_4
_geom_torsion
_geom_torsion_site_symmetry_1
_geom_torsion_site_symmetry_2
_geom_torsion_site_symmetry_3
_geom_torsion_site_symmetry_4
_geom_torsion_publ_flag
P1 C23 C28 C27 178.3(3) . . . . ?
P1 C23 C24 C25 -179.4(3) . . . . ?
P1 C17 C22 C21 178.8(3) . . . . ?
P1 C17 C18 C19 -178.6(3) . . . . ?
O1 P1 C23 C28 151.0(3) . . . . ?
O1 P1 C23 C24 -31.3(3) . . . . ?
O1 P1 C17 C22 -8.0(4) . . . . ?
O1 P1 C17 C18 172.0(3) . . . . ?
O1 P1 C1 C2 46.1(15) . . . . ?
C3 C16 C15 C14 -177.9(4) . . . . ?
C3 C16 C11 C10 -1.4(6) . . . . ?
C3 C16 C11 C12 177.4(4) . . . . ?
C3 C4 C9 C10 -2.8(6) . . . . ?
C3 C4 C9 C8 179.4(4) . . . . ?
C3 C4 C5 C6 -179.5(4) . . . . ?
C23 P1 C17 C22 -133.1(3) . . . . ?
C23 P1 C17 C18 46.9(4) . . . . ?
C23 P1 C1 C2 169.5(14) . . . . ?
C23 C28 C27 C26 0.0(7) . . . . ?
C23 C24 C25 C26 1.9(7) . . . . ?
C16 C3 C4 C9 0.5(6) . . . . ?
C16 C3 C4 C5 179.6(4) . . . . ?
C16 C15 C14 C13 0.3(8) . . . . ?
C16 C11 C10 C9 -1.0(7) . . . . ?
C16 C11 C12 C13 0.9(7) . . . . ?
C4 C3 C16 C15 -179.8(4) . . . . ?
C4 C3 C16 C11 1.5(6) . . . . ?
C4 C9 C10 C11 3.0(7) . . . . ?
C4 C9 C8 C7 -0.6(8) . . . . ?
C4 C5 C6 C7 0.7(8) . . . . ?
C17 P1 C23 C28 -83.4(4) . . . . ?
C17 P1 C23 C24 94.3(3) . . . . ?
C17 P1 C1 C2 -77.1(14) . . . . ?
C17 C22 C21 C20 -0.3(6) . . . . ?
C17 C18 C19 C20 -0.1(7) . . . . ?
C2 C3 C16 C15 3.8(6) . . . . ?
C2 C3 C16 C11 -174.8(3) . . . . ?
C2 C3 C4 C9 176.8(3) . . . . ?
C2 C3 C4 C5 -4.1(6) . . . . ?
C22 C17 C18 C19 1.4(6) . . . . ?
C22 C21 C20 C19 1.7(6) . . . . ?
C9 C4 C5 C6 -0.4(7) . . . . ?
C9 C8 C7 C6 0.9(9) . . . . ?
C15 C16 C11 C10 179.9(4) . . . . ?
C15 C16 C11 C12 -1.3(6) . . . . ?
C28 C23 C24 C25 -1.7(6) . . . . ?
C18 C17 C22 C21 -1.2(6) . . . . ?
C11 C16 C15 C14 0.7(7) . . . . ?
C1 P1 C23 C28 27.2(4) . . . . ?
C1 P1 C23 C24 -155.2(3) . . . . ?
C1 P1 C17 C22 114.9(3) . . . . ?
C1 P1 C17 C18 -65.0(3) . . . . ?
C21 C20 C19 C18 -1.5(7) . . . . ?
C5 C4 C9 C10 178.1(4) . . . . ?
C5 C4 C9 C8 0.3(6) . . . . ?
C5 C6 C7 C8 -0.9(9) . . . . ?
C10 C9 C8 C7 -178.3(5) . . . . ?
C10 C11 C12 C13 179.6(5) . . . . ?
C24 C23 C28 C27 0.7(6) . . . . ?
C8 C9 C10 C11 -179.3(4) . . . . ?
C27 C26 C25 C24 -1.2(8) . . . . ?
C25 C26 C27 C28 0.3(8) . . . . ?
C14 C13 C12 C11 0.2(9) . . . . ?
C12 C11 C10 C9 -179.6(5) . . . . ?
C12 C13 C14 C15 -0.8(9) . . . . ?
